data_7033065
loop_
_publ_author_name
'Habata, Yoichi'
'Kizaki, Juli'
'Hosoi, Yasuhiro'
'Ikeda, Mari'
'Kuwahara, Shunsuke'

_publ_section_title
;
 Argentivorous molecules bearing three aromatic side arms: synthesis of
 triple-armed cyclens and their complexing property towards Ag(+).
;
_journal_issue 3
_journal_name_full 'Dalton transactions (Cambridge, England : 2003)'
_journal_page_first 1170
_journal_page_last 1177
_journal_paper_doi 10.1039/c4dt02954b
_journal_volume 44
_journal_year 2015
_chemical_absolute_configuration syn
_chemical_formula_sum 'C32 H37 Ag Cl4 F6 N4 O4'
_chemical_formula_weight 905.33
_chemical_name_systematic
; 
 ? 
;
_space_group_IT_number 14
_symmetry_cell_setting monoclinic
_symmetry_space_group_name_Hall '-P 2ybc'
_symmetry_space_group_name_H-M 'P 1 21/c 1'
_atom_sites_solution_hydrogens geom
_atom_sites_solution_primary direct
_atom_sites_solution_secondary difmap
_audit_creation_method SHELXL-97
_cell_angle_alpha 90.00
_cell_angle_beta 113.5130(10)
_cell_angle_gamma 90.00
_cell_formula_units_Z 4
_cell_length_a 19.0094(10)
_cell_length_b 9.2229(5)
_cell_length_c 22.7450(12)
_cell_measurement_temperature 120
_cell_volume 3656.6(3)
_computing_cell_refinement 'Bruker SMART'
_computing_data_collection 'Bruker SMART'
_computing_data_reduction 'Bruker SAINT'
_computing_molecular_graphics 'Bruker SHELXTL'
_computing_publication_material 'Bruker SHELXTL'
_computing_structure_refinement 'SHELXL-97 (Sheldrick, 1997)'
_computing_structure_solution 'SHELXS-97 (Sheldrick, 1990)'
_diffrn_ambient_temperature 120
_diffrn_detector_area_resol_mean 8.366
_diffrn_measured_fraction_theta_full 1.000
_diffrn_measured_fraction_theta_max 1.000
_diffrn_measurement_device_type 'CCD area detector'
_diffrn_measurement_method 'phi and omega scans'
_diffrn_radiation_monochromator graphite
_diffrn_radiation_source 'fine-focus sealed tube'
_diffrn_radiation_type MoK\a
_diffrn_radiation_wavelength 0.71073
_diffrn_reflns_av_R_equivalents 0.0268
_diffrn_reflns_av_sigmaI/netI 0.0318
_diffrn_reflns_limit_h_max 22
_diffrn_reflns_limit_h_min -25
_diffrn_reflns_limit_k_max 12
_diffrn_reflns_limit_k_min -9
_diffrn_reflns_limit_l_max 30
_diffrn_reflns_limit_l_min -26
_diffrn_reflns_number 26681
_diffrn_reflns_theta_full 28.31
_diffrn_reflns_theta_max 28.31
_diffrn_reflns_theta_min 1.17
_exptl_absorpt_coefficient_mu 0.917
_exptl_absorpt_correction_T_max 0.7879
_exptl_absorpt_correction_T_min 0.7500
_exptl_absorpt_correction_type empirical
_exptl_absorpt_process_details 'SADABS; Sheldrick, 1996'
_exptl_crystal_colour colorless
_exptl_crystal_density_diffrn 1.645
_exptl_crystal_density_method 'not measured'
_exptl_crystal_description block
_exptl_crystal_F_000 1832
_exptl_crystal_recrystallization_method 'Re-crystallisation from solvent: '
_exptl_crystal_size_max 0.33
_exptl_crystal_size_mid 0.28
_exptl_crystal_size_min 0.27
_refine_diff_density_max 0.649
_refine_diff_density_min -0.466
_refine_diff_density_rms 0.134
_refine_ls_extinction_method none
_refine_ls_goodness_of_fit_ref 1.130
_refine_ls_hydrogen_treatment mixed
_refine_ls_matrix_type full
_refine_ls_number_parameters 466
_refine_ls_number_reflns 9097
_refine_ls_number_restraints 0
_refine_ls_restrained_S_all 1.130
_refine_ls_R_factor_all 0.0403
_refine_ls_R_factor_gt 0.0329
_refine_ls_shift/su_max 0.002
_refine_ls_shift/su_mean 0.000
_refine_ls_structure_factor_coef Fsqd
_refine_ls_weighting_details 'calc w=1/[\s^2^(Fo^2^)+(0.0519P)^2^+0.8428P] where P=(Fo^2^+2Fc^2^)/3'
_refine_ls_weighting_scheme calc
_refine_ls_wR_factor_gt 0.0857
_refine_ls_wR_factor_ref 0.0965
_reflns_number_gt 7869
_reflns_number_total 9097
_reflns_threshold_expression >2sigma(I)
_cod_data_source_file c4dt02954b2.cif
_cod_data_source_block meso-9d_AgClO4
_cod_depositor_comments
;
The following automatic conversions were performed:

'_symmetry_cell_setting' value 'Monoclinic' changed to 'monoclinic'
according to
/usr/data/users/saulius/crontab/automatic-downloads/rss-feeds/RSC/lib/dictionaries/cif_core.dic
dictionary named 'cif_core.dic' version 2.4.2 from 2011-04-26.

Automatic conversion script
Id: cif_fix_values 2827 2014-09-09 07:05:25Z andrius 

 Adding full bibliography for 7033062--7033065.cif.
;
_cod_original_sg_symbol_H-M P2(1)/c
_cod_database_code 7033065

loop_
_symmetry_equiv_pos_as_xyz
'x, y, z'
'-x, y+1/2, -z+1/2'
'-x, -y, -z'
'x, -y-1/2, z-1/2'

loop_
_atom_site_label
_atom_site_type_symbol
_atom_site_fract_x
_atom_site_fract_y
_atom_site_fract_z
_atom_site_U_iso_or_equiv
_atom_site_adp_type
_atom_site_occupancy
_atom_site_symmetry_multiplicity
_atom_site_calc_flag
_atom_site_refinement_flags
H1N4 H 0.1634(16) 0.725(3) 0.3999(14) 0.023(7) Uiso 1 1 d .
Ag1 Ag 0.206128(8) 0.757822(16) 0.301283(7) 0.01686(6) Uani 1 1 d .
Cl2 Cl 0.18955(3) 1.10312(6) 0.35713(2) 0.01947(11) Uani 1 1 d .
F5 F 0.64993(7) 0.69194(16) 0.52870(7) 0.0304(3) Uani 1 1 d .
N1 N 0.10670(10) 0.57850(19) 0.23752(8) 0.0179(3) Uani 1 1 d .
F6 F 0.51240(8) 0.91478(18) 0.63543(7) 0.0369(4) Uani 1 1 d .
N3 N 0.32913(10) 0.6935(2) 0.39149(8) 0.0183(3) Uani 1 1 d .
N4 N 0.16822(10) 0.6573(2) 0.38030(9) 0.0175(3) Uani 1 1 d .
F3 F 0.32936(10) 1.17159(18) 0.24722(9) 0.0460(4) Uani 1 1 d .
N2 N 0.27529(10) 0.6107(2) 0.25374(8) 0.0195(4) Uani 1 1 d .
F1 F 0.12782(9) 1.08907(18) 0.14788(9) 0.0446(4) Uani 1 1 d .
C25 C 0.38106(12) 0.8210(2) 0.40711(11) 0.0210(4) Uani 1 1 d .
H25A H 0.3515 0.9075 0.4096 0.025 Uiso 1 1 calc R
H25B H 0.3972 0.8366 0.3713 0.025 Uiso 1 1 calc R
O3 O 0.14340(9) 1.1927(2) 0.37973(8) 0.0285(4) Uani 1 1 d .
O1 O 0.14091(10) 0.9986(2) 0.31170(9) 0.0353(4) Uani 1 1 d .
C4 C 0.36015(12) 0.5685(2) 0.36961(10) 0.0207(4) Uani 1 1 d .
H4A H 0.3318 0.4802 0.3720 0.025 Uiso 1 1 calc R
H4B H 0.4146 0.5549 0.3987 0.025 Uiso 1 1 calc R
C7 C 0.09372(12) 0.5837(2) 0.34591(10) 0.0194(4) Uani 1 1 d .
H7 H 0.0860 0.5141 0.3765 0.023 Uiso 1 1 calc R
O2 O 0.24553(10) 1.0268(2) 0.41044(8) 0.0333(4) Uani 1 1 d .
C2 C 0.23208(12) 0.4729(2) 0.24390(11) 0.0219(4) Uani 1 1 d .
H2A H 0.2417 0.4304 0.2864 0.026 Uiso 1 1 calc R
H2B H 0.2525 0.4044 0.2211 0.026 Uiso 1 1 calc R
C6 C 0.23208(11) 0.5682(2) 0.42427(10) 0.0183(4) Uani 1 1 d .
H6 H 0.2371 0.4801 0.4006 0.022 Uiso 1 1 calc R
C11 C 0.03243(12) 0.6274(2) 0.18759(10) 0.0209(4) Uani 1 1 d .
H11A H 0.0013 0.6738 0.2084 0.025 Uiso 1 1 calc R
H11B H 0.0037 0.5424 0.1632 0.025 Uiso 1 1 calc R
C18 C 0.27611(14) 0.6591(3) 0.19200(11) 0.0261(5) Uani 1 1 d .
H18A H 0.2224 0.6717 0.1608 0.031 Uiso 1 1 calc R
H18B H 0.2993 0.5814 0.1755 0.031 Uiso 1 1 calc R
C8 C 0.09458(12) 0.4956(2) 0.28880(10) 0.0200(4) Uani 1 1 d .
H8A H 0.1355 0.4217 0.3055 0.024 Uiso 1 1 calc R
H8B H 0.0451 0.4434 0.2691 0.024 Uiso 1 1 calc R
C26 C 0.45226(12) 0.8112(2) 0.46865(11) 0.0203(4) Uani 1 1 d .
C12 C 0.04471(13) 0.7332(2) 0.14235(11) 0.0224(5) Uani 1 1 d .
C31 C 0.45030(13) 0.8648(2) 0.52537(11) 0.0240(5) Uani 1 1 d .
H31 H 0.4044 0.9054 0.5254 0.029 Uiso 1 1 calc R
C9 C 0.22066(13) 0.5189(3) 0.48418(11) 0.0245(5) Uani 1 1 d .
H9A H 0.2157 0.6041 0.5080 0.037 Uiso 1 1 calc R
H9B H 0.2650 0.4612 0.5115 0.037 Uiso 1 1 calc R
H9C H 0.1740 0.4600 0.4714 0.037 Uiso 1 1 calc R
O4 O 0.22738(11) 1.1915(2) 0.32666(10) 0.0385(4) Uani 1 1 d .
C13 C 0.07923(13) 0.8669(3) 0.16521(11) 0.0239(5) Uani 1 1 d .
H13 H 0.0921 0.8935 0.2086 0.029 Uiso 1 1 calc R
C1 C 0.14584(12) 0.4863(2) 0.20641(10) 0.0213(4) Uani 1 1 d .
H1A H 0.1360 0.5268 0.1635 0.026 Uiso 1 1 calc R
H1B H 0.1230 0.3881 0.2000 0.026 Uiso 1 1 calc R
C14 C 0.09451(14) 0.9602(3) 0.12444(13) 0.0319(5) Uani 1 1 d .
C5 C 0.30655(12) 0.6560(2) 0.44466(10) 0.0196(4) Uani 1 1 d .
H5A H 0.3004 0.7467 0.4654 0.023 Uiso 1 1 calc R
H5B H 0.3485 0.5996 0.4770 0.023 Uiso 1 1 calc R
C20 C 0.30376(14) 0.9256(3) 0.22124(12) 0.0276(5) Uani 1 1 d .
H20 H 0.2663 0.9261 0.2391 0.033 Uiso 1 1 calc R
C19 C 0.31920(13) 0.7986(3) 0.19497(11) 0.0250(5) Uani 1 1 d .
C29 C 0.58387(13) 0.8016(3) 0.58472(11) 0.0248(5) Uani 1 1 d .
H29 H 0.6282 0.7987 0.6237 0.030 Uiso 1 1 calc R
C3 C 0.35436(12) 0.5866(3) 0.30119(11) 0.0225(4) Uani 1 1 d .
H3A H 0.3866 0.6697 0.2998 0.027 Uiso 1 1 calc R
H3B H 0.3752 0.4986 0.2890 0.027 Uiso 1 1 calc R
C30 C 0.51508(13) 0.8585(3) 0.58096(11) 0.0252(5) Uani 1 1 d .
F4 F 0.46235(14) 0.9353(3) 0.14161(14) 0.0835(8) Uani 1 1 d .
C28 C 0.58377(13) 0.7494(2) 0.52805(12) 0.0233(5) Uani 1 1 d .
C21 C 0.34350(15) 1.0496(3) 0.22083(12) 0.0319(5) Uani 1 1 d .
C15 C 0.07733(16) 0.9276(3) 0.06130(13) 0.0402(7) Uani 1 1 d .
H15 H 0.0891 0.9922 0.0340 0.048 Uiso 1 1 calc R
C10 C 0.03091(13) 0.6982(3) 0.32902(11) 0.0238(5) Uani 1 1 d .
H10A H 0.0287 0.7363 0.3685 0.036 Uiso 1 1 calc R
H10B H -0.0186 0.6546 0.3023 0.036 Uiso 1 1 calc R
H10C H 0.0423 0.7775 0.3054 0.036 Uiso 1 1 calc R
C27 C 0.52080(13) 0.7525(2) 0.47029(12) 0.0214(4) Uani 1 1 d .
H27 H 0.5240 0.7155 0.4325 0.026 Uiso 1 1 calc R
C24 C 0.37355(16) 0.8028(3) 0.16833(14) 0.0371(6) Uani 1 1 d .
H24 H 0.3853 0.7179 0.1503 0.044 Uiso 1 1 calc R
F2 F 0.02335(14) 0.7607(2) -0.02249(8) 0.0632(6) Uani 1 1 d .
C22 C 0.39720(17) 1.0576(3) 0.19488(14) 0.0409(6) Uani 1 1 d .
H22 H 0.4240 1.1447 0.1951 0.049 Uiso 1 1 calc R
C17 C 0.02506(15) 0.6977(3) 0.07808(11) 0.0314(5) Uani 1 1 d .
H17 H 0.0006 0.6084 0.0609 0.038 Uiso 1 1 calc R
C16 C 0.04244(17) 0.7976(4) 0.03995(12) 0.0420(7) Uani 1 1 d .
C23 C 0.40988(18) 0.9313(4) 0.16847(16) 0.0462(7) Uani 1 1 d .
Cl1S Cl 0.18019(5) 0.28923(9) 0.07466(4) 0.0486(2) Uani 1 1 d .
Cl2S Cl 0.32137(4) 0.40601(9) 0.07641(4) 0.04770(19) Uani 1 1 d .
Cl3S Cl 0.18085(6) 0.57084(9) 0.02033(4) 0.0569(2) Uani 1 1 d .
C1S C 0.22151(16) 0.3966(3) 0.03307(13) 0.0347(6) Uani 1 1 d .
H1S H 0.2108 0.3508 -0.0095 0.042 Uiso 1 1 calc R

loop_
_atom_site_aniso_label
_atom_site_aniso_U_11
_atom_site_aniso_U_22
_atom_site_aniso_U_33
_atom_site_aniso_U_23
_atom_site_aniso_U_13
_atom_site_aniso_U_12
Ag1 0.01636(9) 0.01502(9) 0.02020(9) 0.00178(5) 0.00835(7) 0.00088(5)
Cl2 0.0180(2) 0.0175(2) 0.0223(2) 0.00098(18) 0.00743(19) 0.00204(18)
F5 0.0188(6) 0.0287(8) 0.0422(8) 0.0031(6) 0.0103(6) 0.0077(6)
N1 0.0172(8) 0.0169(9) 0.0194(8) 0.0003(7) 0.0070(7) -0.0001(7)
F6 0.0348(8) 0.0463(10) 0.0310(8) -0.0130(7) 0.0145(7) -0.0057(7)
N3 0.0166(8) 0.0169(9) 0.0213(9) 0.0014(7) 0.0074(7) -0.0004(7)
N4 0.0179(8) 0.0146(9) 0.0204(9) -0.0005(7) 0.0081(7) 0.0005(7)
F3 0.0602(11) 0.0249(8) 0.0650(11) 0.0004(7) 0.0377(9) 0.0057(7)
N2 0.0177(8) 0.0209(9) 0.0223(9) 0.0005(7) 0.0104(7) 0.0017(7)
F1 0.0440(9) 0.0329(9) 0.0637(11) 0.0163(8) 0.0286(8) 0.0002(7)
C25 0.0166(10) 0.0174(10) 0.0278(11) 0.0028(8) 0.0076(9) 0.0003(8)
O3 0.0256(8) 0.0276(9) 0.0324(9) -0.0033(7) 0.0117(7) 0.0071(7)
O1 0.0331(9) 0.0285(10) 0.0369(10) -0.0127(8) 0.0061(8) -0.0031(8)
C4 0.0183(10) 0.0175(10) 0.0261(11) 0.0013(8) 0.0087(9) 0.0018(8)
C7 0.0172(9) 0.0205(10) 0.0216(10) 0.0039(8) 0.0088(8) -0.0011(8)
O2 0.0317(9) 0.0361(10) 0.0289(9) 0.0077(7) 0.0085(7) 0.0161(8)
C2 0.0197(10) 0.0199(11) 0.0264(11) -0.0010(8) 0.0096(9) 0.0028(8)
C6 0.0175(9) 0.0175(10) 0.0199(10) 0.0036(8) 0.0077(8) 0.0023(8)
C11 0.0167(10) 0.0238(11) 0.0207(10) 0.0007(8) 0.0059(8) 0.0001(8)
C18 0.0290(11) 0.0294(13) 0.0230(11) -0.0009(9) 0.0138(9) -0.0014(10)
C8 0.0207(10) 0.0145(10) 0.0235(10) 0.0018(8) 0.0076(8) -0.0023(8)
C26 0.0180(10) 0.0150(10) 0.0280(11) 0.0020(8) 0.0093(9) -0.0015(8)
C12 0.0192(10) 0.0286(12) 0.0207(10) 0.0045(8) 0.0094(9) 0.0076(8)
C31 0.0201(10) 0.0206(11) 0.0337(12) -0.0035(9) 0.0133(9) -0.0024(8)
C9 0.0231(11) 0.0279(12) 0.0243(11) 0.0059(9) 0.0113(9) 0.0003(9)
O4 0.0357(10) 0.0394(11) 0.0473(11) 0.0129(9) 0.0239(9) -0.0007(9)
C13 0.0224(10) 0.0273(12) 0.0243(11) 0.0060(9) 0.0119(9) 0.0048(9)
C1 0.0205(10) 0.0198(11) 0.0242(11) -0.0046(8) 0.0094(9) -0.0011(8)
C14 0.0287(12) 0.0302(13) 0.0420(14) 0.0143(11) 0.0196(11) 0.0089(10)
C5 0.0176(9) 0.0210(11) 0.0194(10) 0.0009(8) 0.0066(8) -0.0006(8)
C20 0.0290(12) 0.0303(13) 0.0299(12) 0.0067(10) 0.0186(10) 0.0058(10)
C19 0.0248(11) 0.0298(12) 0.0225(11) 0.0033(9) 0.0116(9) 0.0002(10)
C29 0.0217(11) 0.0217(11) 0.0269(11) 0.0021(9) 0.0054(9) -0.0033(9)
C3 0.0180(10) 0.0245(11) 0.0278(11) 0.0010(9) 0.0121(9) 0.0029(8)
C30 0.0288(12) 0.0221(11) 0.0278(11) -0.0050(9) 0.0145(10) -0.0065(9)
F4 0.0980(16) 0.0658(14) 0.143(2) -0.0320(14) 0.1074(17) -0.0333(13)
C28 0.0174(10) 0.0173(11) 0.0352(13) 0.0048(8) 0.0104(10) 0.0022(8)
C21 0.0381(13) 0.0255(13) 0.0354(13) 0.0042(10) 0.0181(11) 0.0065(10)
C15 0.0397(15) 0.0522(18) 0.0390(15) 0.0238(13) 0.0267(13) 0.0207(13)
C10 0.0207(11) 0.0279(12) 0.0245(11) 0.0013(9) 0.0109(9) 0.0037(9)
C27 0.0198(10) 0.0179(11) 0.0275(11) 0.0008(8) 0.0104(9) 0.0002(8)
C24 0.0418(15) 0.0355(15) 0.0478(16) -0.0072(12) 0.0325(13) -0.0042(12)
F2 0.0842(15) 0.0886(17) 0.0218(8) 0.0100(8) 0.0262(9) 0.0310(11)
C22 0.0486(16) 0.0324(15) 0.0523(17) -0.0007(12) 0.0314(14) -0.0082(12)
C17 0.0309(12) 0.0408(15) 0.0202(11) -0.0003(10) 0.0076(10) 0.0087(11)
C16 0.0444(16) 0.065(2) 0.0204(12) 0.0095(12) 0.0163(12) 0.0266(15)
C23 0.0507(17) 0.0427(17) 0.066(2) -0.0061(14) 0.0456(16) -0.0091(13)
Cl1S 0.0700(5) 0.0458(4) 0.0458(4) -0.0090(3) 0.0398(4) -0.0223(4)
Cl2S 0.0481(4) 0.0534(5) 0.0506(4) -0.0104(3) 0.0291(4) -0.0040(3)
Cl3S 0.0910(6) 0.0429(4) 0.0486(4) 0.0094(3) 0.0402(5) 0.0240(4)
C1S 0.0519(16) 0.0278(13) 0.0333(13) -0.0010(10) 0.0262(12) -0.0032(12)

loop_
_atom_type_symbol
_atom_type_description
_atom_type_scat_dispersion_real
_atom_type_scat_dispersion_imag
_atom_type_scat_source
C C 0.0033 0.0016 'International Tables Vol C Tables 4.2.6.8 and 6.1.1.4'
H H 0.0000 0.0000 'International Tables Vol C Tables 4.2.6.8 and 6.1.1.4'
N N 0.0061 0.0033 'International Tables Vol C Tables 4.2.6.8 and 6.1.1.4'
F F 0.0171 0.0103 'International Tables Vol C Tables 4.2.6.8 and 6.1.1.4'
Cl Cl 0.1484 0.1585 'International Tables Vol C Tables 4.2.6.8 and 6.1.1.4'
Ag Ag -0.8971 1.1015 'International Tables Vol C Tables 4.2.6.8 and 6.1.1.4'
O O 0.0106 0.0060 'International Tables Vol C Tables 4.2.6.8 and 6.1.1.4'

loop_
_geom_angle_atom_site_label_1
_geom_angle_atom_site_label_2
_geom_angle_atom_site_label_3
_geom_angle
N4 Ag1 N2 120.09(6)
N4 Ag1 N3 75.66(6)
N2 Ag1 N3 74.70(6)
N4 Ag1 N1 78.05(6)
N2 Ag1 N1 77.85(6)
N3 Ag1 N1 124.45(6)
N4 Ag1 O1 87.98(6)
N2 Ag1 O1 151.92(6)
N3 Ag1 O1 116.97(6)
N1 Ag1 O1 109.94(6)
O4 Cl2 O2 109.91(11)
O4 Cl2 O3 109.89(12)
O2 Cl2 O3 109.32(10)
O4 Cl2 O1 109.54(12)
O2 Cl2 O1 108.85(12)
O3 Cl2 O1 109.31(10)
C1 N1 C11 108.30(16)
C1 N1 C8 110.10(17)
C11 N1 C8 110.99(16)
C1 N1 Ag1 104.46(12)
C11 N1 Ag1 120.78(13)
C8 N1 Ag1 101.73(12)
C4 N3 C5 112.36(17)
C4 N3 C25 112.60(16)
C5 N3 C25 111.86(17)
C4 N3 Ag1 106.23(12)
C5 N3 Ag1 104.26(12)
C25 N3 Ag1 108.96(12)
C6 N4 C7 117.20(17)
C6 N4 Ag1 108.30(12)
C7 N4 Ag1 107.09(12)
C6 N4 H1N4 108(2)
C7 N4 H1N4 111(2)
Ag1 N4 H1N4 105(2)
C3 N2 C18 110.25(17)
C3 N2 C2 108.85(17)
C18 N2 C2 109.31(17)
C3 N2 Ag1 109.48(13)
C18 N2 Ag1 117.87(14)
C2 N2 Ag1 100.42(12)
N3 C25 C26 116.02(18)
N3 C25 H25A 108.3
C26 C25 H25A 108.3
N3 C25 H25B 108.3
C26 C25 H25B 108.3
H25A C25 H25B 107.4
Cl2 O1 Ag1 116.27(10)
N3 C4 C3 112.61(18)
N3 C4 H4A 109.1
C3 C4 H4A 109.1
N3 C4 H4B 109.1
C3 C4 H4B 109.1
H4A C4 H4B 107.8
N4 C7 C10 107.67(18)
N4 C7 C8 110.98(17)
C10 C7 C8 115.12(18)
N4 C7 H7 107.6
C10 C7 H7 107.6
C8 C7 H7 107.6
N2 C2 C1 115.10(18)
N2 C2 H2A 108.5
C1 C2 H2A 108.5
N2 C2 H2B 108.5
C1 C2 H2B 108.5
H2A C2 H2B 107.5
N4 C6 C9 113.42(17)
N4 C6 C5 108.73(17)
C9 C6 C5 109.21(17)
N4 C6 H6 108.5
C9 C6 H6 108.5
C5 C6 H6 108.5
N1 C11 C12 111.15(17)
N1 C11 H11A 109.4
C12 C11 H11A 109.4
N1 C11 H11B 109.4
C12 C11 H11B 109.4
H11A C11 H11B 108.0
N2 C18 C19 115.14(19)
N2 C18 H18A 108.5
C19 C18 H18A 108.5
N2 C18 H18B 108.5
C19 C18 H18B 108.5
H18A C18 H18B 107.5
N1 C8 C7 116.61(17)
N1 C8 H8A 108.1
C7 C8 H8A 108.1
N1 C8 H8B 108.1
C7 C8 H8B 108.1
H8A C8 H8B 107.3
C31 C26 C27 118.7(2)
C31 C26 C25 119.36(19)
C27 C26 C25 121.9(2)
C17 C12 C13 119.1(2)
C17 C12 C11 121.0(2)
C13 C12 C11 119.8(2)
C30 C31 C26 119.5(2)
C30 C31 H31 120.2
C26 C31 H31 120.2
C6 C9 H9A 109.5
C6 C9 H9B 109.5
H9A C9 H9B 109.5
C6 C9 H9C 109.5
H9A C9 H9C 109.5
H9B C9 H9C 109.5
C14 C13 C12 119.6(2)
C14 C13 H13 120.2
C12 C13 H13 120.2
N1 C1 C2 114.37(17)
N1 C1 H1A 108.7
C2 C1 H1A 108.7
N1 C1 H1B 108.7
C2 C1 H1B 108.7
H1A C1 H1B 107.6
F1 C14 C15 118.9(2)
F1 C14 C13 118.3(2)
C15 C14 C13 122.8(3)
N3 C5 C6 114.27(17)
N3 C5 H5A 108.7
C6 C5 H5A 108.7
N3 C5 H5B 108.7
C6 C5 H5B 108.7
H5A C5 H5B 107.6
C21 C20 C19 119.0(2)
C21 C20 H20 120.5
C19 C20 H20 120.5
C24 C19 C20 118.8(2)
C24 C19 C18 119.2(2)
C20 C19 C18 122.0(2)
C28 C29 C30 115.4(2)
C28 C29 H29 122.3
C30 C29 H29 122.3
N2 C3 C4 113.60(17)
N2 C3 H3A 108.8
C4 C3 H3A 108.8
N2 C3 H3B 108.8
C4 C3 H3B 108.8
H3A C3 H3B 107.7
F6 C30 C31 118.5(2)
F6 C30 C29 117.8(2)
C31 C30 C29 123.6(2)
F5 C28 C29 118.1(2)
F5 C28 C27 117.8(2)
C29 C28 C27 124.1(2)
F3 C21 C22 117.5(2)
F3 C21 C20 118.9(2)
C22 C21 C20 123.7(2)
C16 C15 C14 116.4(2)
C16 C15 H15 121.8
C14 C15 H15 121.8
C7 C10 H10A 109.5
C7 C10 H10B 109.5
H10A C10 H10B 109.5
C7 C10 H10C 109.5
H10A C10 H10C 109.5
H10B C10 H10C 109.5
C28 C27 C26 118.6(2)
C28 C27 H27 120.7
C26 C27 H27 120.7
C23 C24 C19 118.9(3)
C23 C24 H24 120.5
C19 C24 H24 120.5
C21 C22 C23 115.7(3)
C21 C22 H22 122.2
C23 C22 H22 122.2
C16 C17 C12 117.8(3)
C16 C17 H17 121.1
C12 C17 H17 121.1
F2 C16 C15 118.7(3)
F2 C16 C17 117.0(3)
C15 C16 C17 124.2(3)
F4 C23 C24 118.7(3)
F4 C23 C22 117.4(3)
C24 C23 C22 123.9(3)
Cl3S C1S Cl1S 110.05(15)
Cl3S C1S Cl2S 110.68(15)
Cl1S C1S Cl2S 109.92(15)
Cl3S C1S H1S 108.7
Cl1S C1S H1S 108.7
Cl2S C1S H1S 108.7

loop_
_geom_bond_atom_site_label_1
_geom_bond_atom_site_label_2
_geom_bond_distance
Ag1 N4 2.3754(18)
Ag1 N2 2.4237(17)
Ag1 N3 2.4901(17)
Ag1 N1 2.4947(18)
Ag1 O1 2.5995(18)
Cl2 O4 1.4352(18)
Cl2 O2 1.4385(17)
Cl2 O3 1.4409(17)
Cl2 O1 1.4457(17)
F5 C28 1.359(3)
N1 C1 1.483(3)
N1 C11 1.486(3)
N1 C8 1.487(3)
F6 C30 1.363(3)
N3 C4 1.469(3)
N3 C5 1.477(3)
N3 C25 1.484(3)
N4 C6 1.477(3)
N4 C7 1.481(3)
N4 H1N4 0.79(3)
F3 C21 1.351(3)
N2 C3 1.476(3)
N2 C18 1.480(3)
N2 C2 1.481(3)
F1 C14 1.352(3)
C25 C26 1.512(3)
C25 H25A 0.9900
C25 H25B 0.9900
C4 C3 1.525(3)
C4 H4A 0.9900
C4 H4B 0.9900
C7 C10 1.524(3)
C7 C8 1.538(3)
C7 H7 1.0000
C2 C1 1.521(3)
C2 H2A 0.9900
C2 H2B 0.9900
C6 C9 1.532(3)
C6 C5 1.533(3)
C6 H6 1.0000
C11 C12 1.503(3)
C11 H11A 0.9900
C11 H11B 0.9900
C18 C19 1.512(3)
C18 H18A 0.9900
C18 H18B 0.9900
C8 H8A 0.9900
C8 H8B 0.9900
C26 C31 1.396(3)
C26 C27 1.398(3)
C12 C17 1.396(3)
C12 C13 1.396(3)
C31 C30 1.370(3)
C31 H31 0.9500
C9 H9A 0.9800
C9 H9B 0.9800
C9 H9C 0.9800
C13 C14 1.378(3)
C13 H13 0.9500
C1 H1A 0.9900
C1 H1B 0.9900
C14 C15 1.373(4)
C5 H5A 0.9900
C5 H5B 0.9900
C20 C21 1.373(4)
C20 C19 1.399(3)
C20 H20 0.9500
C19 C24 1.391(3)
C29 C28 1.375(3)
C29 C30 1.380(3)
C29 H29 0.9500
C3 H3A 0.9900
C3 H3B 0.9900
F4 C23 1.362(3)
C28 C27 1.380(3)
C21 C22 1.370(4)
C15 C16 1.363(5)
C15 H15 0.9500
C10 H10A 0.9800
C10 H10B 0.9800
C10 H10C 0.9800
C27 H27 0.9500
C24 C23 1.371(4)
C24 H24 0.9500
F2 C16 1.361(3)
C22 C23 1.375(4)
C22 H22 0.9500
C17 C16 1.392(4)
C17 H17 0.9500
Cl1S C1S 1.757(3)
Cl2S C1S 1.758(3)
Cl3S C1S 1.756(3)
C1S H1S 1.0000
